data_7119681
loop_
_publ_author_name
'Di-Ming Chen'
'Jia-Yue Tian'
'Chun-Sen Liu'
'Miao Du'

_publ_section_title
;
 A bracket approach to improve the stability and gas sorption performance
 of a metal-organic framework via in situ incorporating the size-matching
 molecular building blocks
;
_journal_name_full 'Chem. Commun.'
_journal_page_first 8413
_journal_volume 52
_journal_year 2016
_chemical_formula_moiety '0.5(C48 H24 Co6 N24 O20)'
_chemical_formula_sum 'C24 H27 Co3 N12 O10'
_chemical_formula_weight 820.36
_space_group_crystal_system hexagonal
_space_group_IT_number 194
_space_group_name_Hall '-P 6c 2c'
_space_group_name_H-M_alt 'P 63/m m c'
_symmetry_space_group_name_Hall '-P 6c 2c'
_symmetry_space_group_name_H-M 'P 63/m m c'
_atom_sites_solution_hydrogens mixed
_atom_sites_solution_primary direct
_audit_block_doi 10.5517/ccdc.csd.cc1kxb5z
_audit_creation_date 2016-03-01
_audit_creation_method
;
Olex2 1.2
(compiled 2016.02.19 svn.r3266 for OlexSys, GUI svn.r5155)
;
_audit_update_record
;
2016-03-03 deposited with the CCDC.
2016-05-24 downloaded from the CCDC.
;
_cell_angle_alpha 90
_cell_angle_beta 90
_cell_angle_gamma 120
_cell_formula_units_Z 2
_cell_length_a 16.8676(7)
_cell_length_b 16.8676(7)
_cell_length_c 18.8186(6)
_cell_measurement_reflns_used 12306
_cell_measurement_temperature 131.9(2)
_cell_measurement_theta_max 27.6900
_cell_measurement_theta_min 3.3490
_cell_volume 4636.9(3)
_computing_data_collection
;
CrysAlisPro, Agilent Technologies,
Version 1.171.36.28 (release 01-02-2013 CrysAlis171 .NET)
(compiled Feb  1 2013,16:14:44)
;
_computing_data_reduction
;
CrysAlisPro, Agilent Technologies,
Version 1.171.36.28 (release 01-02-2013 CrysAlis171 .NET)
(compiled Feb  1 2013,16:14:44)
;
_computing_molecular_graphics 'Olex2 (Dolomanov et al., 2009)'
_computing_publication_material 'Olex2 (Dolomanov et al., 2009)'
_computing_structure_refinement 'ShelXL (Sheldrick, 2015)'
_computing_structure_solution 'ShelXS (Sheldrick, 2008)'
_diffrn_ambient_temperature 131.9(2)
_diffrn_detector_area_resol_mean 16.2116
_diffrn_measured_fraction_theta_full 0.996
_diffrn_measured_fraction_theta_max 0.996
_diffrn_measurement_details
;
#__ type_ start__ end____ width___ exp.time_
  1 omega   11.00   73.00   1.0000   55.0000
omega____ theta____ kappa____ phi______ frames
    -       17.8810 -131.0000  131.0000 62

#__ type_ start__ end____ width___ exp.time_
  2 omega  -30.00   24.00   1.0000   55.0000
omega____ theta____ kappa____ phi______ frames
    -       17.8810  -19.0000  -90.0000 54
;
_diffrn_measurement_device_type 'SuperNova, Single source at offset, Eos'
_diffrn_measurement_method '\w scans'
_diffrn_orient_matrix_UB_11 -0.0105788000
_diffrn_orient_matrix_UB_12 -0.0093620000
_diffrn_orient_matrix_UB_13 -0.0366390000
_diffrn_orient_matrix_UB_21 -0.0450501000
_diffrn_orient_matrix_UB_22 -0.0346129000
_diffrn_orient_matrix_UB_23 0.0088863000
_diffrn_orient_matrix_UB_31 -0.0147666000
_diffrn_orient_matrix_UB_32 0.0326426000
_diffrn_orient_matrix_UB_33 -0.0010227000
_diffrn_radiation_type MoK\a
_diffrn_radiation_wavelength 0.71073
_diffrn_reflns_av_R_equivalents 0.0562
_diffrn_reflns_av_unetI/netI 0.0425
_diffrn_reflns_Laue_measured_fraction_full 0.996
_diffrn_reflns_Laue_measured_fraction_max 0.996
_diffrn_reflns_limit_h_max 16
_diffrn_reflns_limit_h_min -20
_diffrn_reflns_limit_k_max 17
_diffrn_reflns_limit_k_min -12
_diffrn_reflns_limit_l_max 14
_diffrn_reflns_limit_l_min -22
_diffrn_reflns_number 9132
_diffrn_reflns_point_group_measured_fraction_full 0.996
_diffrn_reflns_point_group_measured_fraction_max 0.996
_diffrn_reflns_theta_full 24.997
_diffrn_reflns_theta_max 24.997
_diffrn_reflns_theta_min 2.992
_diffrn_source 'SuperNova (Mo) X-ray Source'
_exptl_absorpt_coefficient_mu 0.556
_exptl_absorpt_correction_T_max 0.946
_exptl_absorpt_correction_T_min 0.69186
_exptl_absorpt_correction_type multi-scan
_exptl_absorpt_process_details
;
CrysAlisPro, Agilent Technologies,
Version 1.171.36.28 (release 01-02-2013 CrysAlis171 .NET)
(compiled Feb  1 2013,16:14:44)
Empirical absorption correction using spherical harmonics,
 implemented in SCALE3 ABSPACK scaling algorithm.
;
_exptl_crystal_density_diffrn 0.588
_exptl_crystal_F_000 832
_exptl_crystal_size_max 0.4
_exptl_crystal_size_mid 0.2
_exptl_crystal_size_min 0.1
_refine_diff_density_max 0.513
_refine_diff_density_min -0.364
_refine_diff_density_rms 0.064
_refine_ls_extinction_coef .
_refine_ls_extinction_method none
_refine_ls_goodness_of_fit_ref 1.033
_refine_ls_hydrogen_treatment constr
_refine_ls_matrix_type full
_refine_ls_number_parameters 70
_refine_ls_number_reflns 1563
_refine_ls_number_restraints 22
_refine_ls_restrained_S_all 1.049
_refine_ls_R_factor_all 0.0484
_refine_ls_R_factor_gt 0.0407
_refine_ls_shift/su_max 0.001
_refine_ls_shift/su_mean 0.000
_refine_ls_structure_factor_coef Fsqd
_refine_ls_weighting_details 'w=1/[\s^2^(Fo^2^)+(0.0990P)^2^+1.4565P] where P=(Fo^2^+2Fc^2^)/3'
_refine_ls_weighting_scheme calc
_refine_ls_wR_factor_gt 0.1459
_refine_ls_wR_factor_ref 0.1502
_reflns_Friedel_coverage 0.000
_reflns_Friedel_fraction_full .
_reflns_Friedel_fraction_max .
_reflns_number_gt 1311
_reflns_number_total 1563
_reflns_threshold_expression 'I > 2\s(I)'
_cod_data_source_file c6cc02359b2.cif
_cod_data_source_block 1
_cod_original_cell_volume 4636.9(4)
_cod_database_code 7119681
_chemical_oxdiff_formula 'C Co'
_shelx_space_group_comment
;
The symmetry employed for this shelxl refinement is uniquely defined
by the following loop, which should always be used as a source of
symmetry information in preference to the above space-group names.
They are only intended as comments.
;
_shelx_estimated_absorpt_t_max 0.947
_shelx_estimated_absorpt_t_min 0.808
_reflns_odcompleteness_completeness 99.43
_reflns_odcompleteness_iscentric 1
_reflns_odcompleteness_theta 26.32
_olex2_refinement_description
;
1. Others
 Fixed Sof: N1(0.5) N2(0.5) C3(0.25) C4(0.25) O1AA(0.5) C1(0.5) H1(0.5)
 H0AA(0.5)
 Fixed U13: Co1(0) O2(0) O1(0)
 Fixed U23: Co1(0) O2(0) O1(0)
 Fixed Uiso: H1(0.084) H0AA(0.084)
 Fixed X: O2(0.6667) H1(0.4185) H0AA(0.3758)
 Fixed Y: O2(0.3333) H1(0.3423) H0AA(0.3926)
 Fixed Z: Co1(0.25) O2(0.25) O1(0.25) C0AA(0.5) H1(0.4233) H0AA(0.5229)
;
_shelx_shelxl_version_number 2014/7
_olex2_submission_special_instructions 'No special instructions were received'

loop_
_space_group_symop_operation_xyz
'x, y, z'
'x-y, x, z+1/2'
'-y, x-y, z'
'-x, -y, z+1/2'
'-x+y, -x, z'
'y, -x+y, z+1/2'
'x-y, -y, -z'
'-x, -x+y, -z'
'y, x, -z'
'-y, -x, -z+1/2'
'-x+y, y, -z+1/2'
'x, x-y, -z+1/2'
'-x, -y, -z'
'-x+y, -x, -z-1/2'
'y, -x+y, -z'
'x, y, -z-1/2'
'x-y, x, -z'
'-y, x-y, -z-1/2'
'-x+y, y, z'
'x, x-y, z'
'-y, -x, z'
'y, x, z-1/2'
'x-y, -y, z-1/2'
'-x, -x+y, z-1/2'

loop_
_atom_site_label
_atom_site_type_symbol
_atom_site_fract_x
_atom_site_fract_y
_atom_site_fract_z
_atom_site_U_iso_or_equiv
_atom_site_adp_type
_atom_site_occupancy
_atom_site_site_symmetry_order
_atom_site_calc_flag
_atom_site_refinement_flags_posn
_atom_site_refinement_flags_adp
_atom_site_refinement_flags_occupancy
_atom_site_disorder_assembly
_atom_site_disorder_group
Co1 Co 0.73535(2) 0.47069(4) 0.2500 0.0191(3) Uani 1 4 d S T P . .
O2 O 0.6667 0.3333 0.2500 0.0098(10) Uani 1 12 d S T P A .
N1 N 0.6310(6) 0.4478(6) 0.3262(6) 0.0232(16) Uani 0.5 1 d . U . A 1
O3 O 0.80569(14) 0.6114(3) 0.2500 0.0643(13) Uani 1 4 d S T P A .
C2 C 0.54595(15) 0.45405(15) 0.41173(19) 0.0370(9) Uani 1 2 d S TU P . .
C4 C 0.4308(3) 0.4308(3) 0.5000 0.0712(17) Uani 1 2 d DS TU P . .
N2 N 0.6305(3) 0.5028(3) 0.3786(2) 0.0345(10) Uani 0.5 1 d . . . A 1
C1 C 0.5766(3) 0.4234(3) 0.3512(4) 0.0309(16) Uani 0.5 2 d S TU P A 2
C3 C 0.5171(3) 0.4829(3) 0.4715(4) 0.0380(19) Uani 0.5 2 d S T P A 1
O1 O 0.6551(6) 0.4792(5) 0.3293(5) 0.0360(18) Uani 0.5 1 d . U . A 2
C5 C 0.4590(4) 0.4009(5) 0.4427(4) 0.070(2) Uani 0.5 1 d . U . A 2
H1 H 0.4185 0.3423 0.4233 0.084 Uiso 0.5 1 calc R . . A 2
H0AA H 0.3758 0.3926 0.5229 0.084 Uiso 0.5 1 d DR . . . .

loop_
_atom_site_aniso_label
_atom_site_aniso_U_11
_atom_site_aniso_U_22
_atom_site_aniso_U_33
_atom_site_aniso_U_23
_atom_site_aniso_U_13
_atom_site_aniso_U_12
Co1 0.0217(4) 0.0219(4) 0.0137(4) 0.000 0.000 0.0109(2)
O2 0.0075(15) 0.0075(15) 0.014(2) 0.000 0.000 0.0037(7)
N1 0.028(4) 0.017(4) 0.023(3) -0.005(3) 0.009(3) 0.010(3)
O3 0.060(2) 0.027(2) 0.095(3) 0.000 0.000 0.0134(12)
C2 0.0382(16) 0.0382(16) 0.0296(18) -0.0069(8) 0.0069(8) 0.0152(19)
C4 0.0532(19) 0.0532(19) 0.075(3) -0.0324(15) 0.0324(15) 0.002(2)
N2 0.036(3) 0.036(3) 0.028(2) -0.0135(19) 0.0087(18) 0.015(2)
C1 0.041(3) 0.041(3) 0.022(3) -0.0016(14) 0.0016(14) 0.028(4)
C3 0.038(3) 0.038(3) 0.035(4) -0.0138(18) 0.0138(18) 0.017(4)
O1 0.042(4) 0.030(5) 0.031(2) -0.007(3) 0.006(3) 0.013(3)
C5 0.054(4) 0.063(4) 0.069(4) -0.036(3) 0.028(3) 0.010(3)

loop_
_atom_type_symbol
_atom_type_description
_atom_type_scat_dispersion_real
_atom_type_scat_dispersion_imag
_atom_type_scat_source
C C 0.0033 0.0016 'International Tables Vol C Tables 4.2.6.8 and 6.1.1.4'
H H 0.0000 0.0000 'International Tables Vol C Tables 4.2.6.8 and 6.1.1.4'
Co Co 0.3494 0.9721 'International Tables Vol C Tables 4.2.6.8 and 6.1.1.4'
N N 0.0061 0.0033 'International Tables Vol C Tables 4.2.6.8 and 6.1.1.4'
O O 0.0106 0.0060 'International Tables Vol C Tables 4.2.6.8 and 6.1.1.4'

loop_
_geom_angle_atom_site_label_1
_geom_angle_atom_site_label_2
_geom_angle_atom_site_label_3
_geom_angle
_geom_angle_site_symmetry_1
_geom_angle_site_symmetry_3
O2 Co1 N1 81.1(2) . 11_655
O2 Co1 N1 81.1(2) . 16_556
O2 Co1 N1 81.1(2) . .
O2 Co1 N1 81.1(2) . 19_655
O2 Co1 O3 180.0 . .
O2 Co1 O1 93.46(18) . 11_655
O2 Co1 O1 93.46(18) . .
O2 Co1 O1 93.46(18) . 16_556
O2 Co1 O1 93.46(18) . 19_655
N1 Co1 N1 83.7(6) 19_655 11_655
N1 Co1 N1 83.7(6) . 16_556
N1 Co1 N1 162.1(5) 11_655 .
N1 Co1 N1 162.1(5) 19_655 16_556
N1 Co1 N1 93.5(7) 19_655 .
N1 Co1 N1 93.5(7) 11_655 16_556
O3 Co1 N1 98.9(2) . 19_655
O3 Co1 N1 98.9(2) . 16_556
O3 Co1 N1 98.9(2) . .
O3 Co1 N1 98.9(2) . 11_655
O3 Co1 O1 86.54(18) . 19_655
O3 Co1 O1 86.54(18) . 11_655
O3 Co1 O1 86.54(18) . 16_556
O3 Co1 O1 86.54(18) . .
O1 Co1 O1 173.1(4) 11_655 .
O1 Co1 O1 87.2(6) 11_655 16_556
O1 Co1 O1 92.4(6) 16_556 .
O1 Co1 O1 87.2(6) 19_655 .
O1 Co1 O1 92.4(6) 19_655 11_655
O1 Co1 O1 173.1(4) 19_655 16_556
Co1 O2 Co1 120.0 14_666 3_655
Co1 O2 Co1 119.999(1) 3_655 .
Co1 O2 Co1 120.0 14_666 .
N1 N1 Co1 119.9(2) 21_665 .
N1 N1 N2 109.8(4) 21_665 .
N2 N1 Co1 130.3(5) . .
N2 C2 N2 108.1(4) . 21_665
N2 C2 C3 125.9(2) . .
N2 C2 C3 125.9(2) 21_665 .
C5 C2 C1 122.8(3) . .
C5 C2 C1 122.8(3) 21_665 .
C5 C2 C5 114.3(5) . 21_665
C3 C4 C3 64.2(5) 9_556 .
C3 C4 C3 0.0(5) 13_666 9_556
C3 C4 C3 64.2(5) 13_666 .
C3 C4 H0AA 172.9 . .
C3 C4 H0AA 116.1 9_556 .
C3 C4 H0AA 116.1 13_666 .
C5 C4 C5 178.9(7) 9_556 .
C5 C4 H0AA 57.6 9_556 .
C5 C4 H0AA 121.3 . .
N1 N2 C2 106.1(5) . .
O1 C1 C2 115.0(5) 21_665 .
O1 C1 C2 115.1(5) . .
O1 C1 O1 129.9(10) . 21_665
C4 C3 C2 121.9(3) . .
C4 C3 C2 121.9(3) 13_666 .
C4 C3 C4 115.8(5) 13_666 .
C1 O1 Co1 132.0(6) . .
C2 C5 H1 118.9 . .
C4 C5 C2 122.3(5) . .
C4 C5 H1 118.9 . .

loop_
_geom_bond_atom_site_label_1
_geom_bond_atom_site_label_2
_geom_bond_distance
_geom_bond_site_symmetry_2
Co1 O2 2.0065(6) .
Co1 N1 2.151(10) 16_556
Co1 N1 2.151(10) 19_655
Co1 N1 2.150(10) .
Co1 N1 2.151(10) 11_655
Co1 O3 2.055(4) .
Co1 O1 2.067(10) 16_556
Co1 O1 2.067(10) .
Co1 O1 2.067(10) 19_655
Co1 O1 2.067(10) 11_655
O2 Co1 2.0065(6) 14_666
O2 Co1 2.0065(6) 3_655
N1 N1 1.330(15) 21_665
N1 N2 1.355(11) .
C2 N2 1.388(5) 21_665
C2 N2 1.388(5) .
C2 C1 1.448(9) .
C2 C3 1.406(7) .
C2 C5 1.406(6) .
C2 C5 1.406(6) 21_665
C4 C3 1.379(5) 9_556
C4 C3 1.379(5) .
C4 C3 1.379(5) 13_666
C4 C5 1.373(5) 9_556
C4 C5 1.373(5) .
C4 H0AA 0.9290 .
C1 O1 1.251(8) 21_665
C1 O1 1.251(8) .
C3 C4 1.379(5) 13_666
C5 H1 0.9500 .

loop_
_geom_torsion_atom_site_label_1
_geom_torsion_atom_site_label_2
_geom_torsion_atom_site_label_3
_geom_torsion_atom_site_label_4
_geom_torsion
_geom_torsion_site_symmetry_1
_geom_torsion_site_symmetry_2
_geom_torsion_site_symmetry_3
_geom_torsion_site_symmetry_4
Co1 N1 N2 C2 179.9(8) . . . .
N1 N1 N2 C2 -0.4(5) 21_665 . . .
C2 C1 O1 Co1 176.5(7) . . . .
N2 C2 N2 N1 0.6(8) 21_665 . . .
N2 C2 C3 C4 178.5(5) . . . .
N2 C2 C3 C4 -6.2(10) 21_665 . . .
N2 C2 C3 C4 6.2(10) . . . 13_666
N2 C2 C3 C4 -178.5(5) 21_665 . . 13_666
C1 C2 C5 C4 -179.9(6) . . . .
C3 C2 N2 N1 176.7(8) . . . .
C3 C4 C3 C2 -172.7(12) 9_556 . . .
C3 C4 C3 C2 -172.7(12) 13_666 . . .
C3 C4 C3 C4 0.000(2) 13_666 . . 13_666
C3 C4 C3 C4 0.000(2) 9_556 . . 13_666
O1 C1 O1 Co1 -3(2) 21_665 . . .
C5 C2 C1 O1 -179.0(8) 21_665 . . 21_665
C5 C2 C1 O1 179.0(8) . . . .
C5 C2 C1 O1 -1.7(11) . . . 21_665
C5 C2 C1 O1 1.7(11) 21_665 . . .
C5 C2 C5 C4 -2.4(13) 21_665 . . .

loop_
_platon_squeeze_void_nr
_platon_squeeze_void_average_x
_platon_squeeze_void_average_y
_platon_squeeze_void_average_z
_platon_squeeze_void_volume
_platon_squeeze_void_count_electrons
_platon_squeeze_void_content
1 -0.013 -0.009 -0.005 3406 534 ' '
